data_7700347
loop_
_publ_author_name
'Liu, Xiangyu'
'Ma, Xiufang'
'Yang, Jinhui'
'Luo, Shuchang'
'Wang, Zheng'
'Ferrando-Soria, Jes\'us'
'Ma, Yulong'
'Shi, Quan'
'Pardo, Emilio'

_publ_section_title
;
 Solvent-induced single-crystal-to-single-crystal transformation and
 tunable magnetic properties of 1D azido-Cu(ii) chains with a carboxylate
 bridge.
;
_journal_issue 30
_journal_name_full 'Dalton transactions (Cambridge, England : 2003)'
_journal_page_first 11268
_journal_page_last 11277
_journal_paper_doi 10.1039/c9dt02031d
_journal_volume 48
_journal_year 2019
_chemical_formula_sum 'C9 H10 Cu N6 O3'
_chemical_formula_weight 313.77
_space_group_crystal_system monoclinic
_space_group_IT_number 14
_space_group_name_Hall '-P 2yn'
_space_group_name_H-M_alt 'P 1 21/n 1'
_symmetry_space_group_name_Hall '-P 2yn'
_symmetry_space_group_name_H-M 'P 1 21/n 1'
_atom_sites_solution_hydrogens geom
_audit_creation_method SHELXL-2018/1
_audit_update_record
;
2019-02-26 deposited with the CCDC.    2019-06-24 downloaded from the CCDC.
;
_cell_angle_alpha 90
_cell_angle_beta 91.690(6)
_cell_angle_gamma 90
_cell_formula_units_Z 4
_cell_length_a 7.622(3)
_cell_length_b 6.304(2)
_cell_length_c 27.572(9)
_cell_measurement_reflns_used 1112
_cell_measurement_temperature 296(2)
_cell_measurement_theta_max 22.92
_cell_measurement_theta_min 3.32
_cell_volume 1324.2(8)
_computing_cell_refinement 'Bruker SAINT'
_computing_data_collection 'Bruker APEX2'
_computing_data_reduction 'Bruker SAINT'
_computing_molecular_graphics 'Bruker SHELXTL'
_computing_publication_material 'Bruker SHELXTL'
_computing_structure_refinement 'SHELXL-2018/1 (Sheldrick, 2018)'
_computing_structure_solution 'SHELXS-97 (Sheldrick, 2008)'
_diffrn_ambient_temperature 296(2)
_diffrn_measured_fraction_theta_full 0.985
_diffrn_measured_fraction_theta_max 0.985
_diffrn_measurement_device_type 'Bruker APEX-II CCD'
_diffrn_measurement_method '\f and \w scans'
_diffrn_radiation_type MoK\a
_diffrn_radiation_wavelength 0.71073
_diffrn_reflns_av_R_equivalents 0.0499
_diffrn_reflns_av_unetI/netI 0.0616
_diffrn_reflns_Laue_measured_fraction_full 0.985
_diffrn_reflns_Laue_measured_fraction_max 0.985
_diffrn_reflns_limit_h_max 8
_diffrn_reflns_limit_h_min -9
_diffrn_reflns_limit_k_max 7
_diffrn_reflns_limit_k_min -7
_diffrn_reflns_limit_l_max 31
_diffrn_reflns_limit_l_min -33
_diffrn_reflns_number 6338
_diffrn_reflns_point_group_measured_fraction_full 0.985
_diffrn_reflns_point_group_measured_fraction_max 0.985
_diffrn_reflns_theta_full 25.242
_diffrn_reflns_theta_max 25.344
_diffrn_reflns_theta_min 1.478
_exptl_absorpt_coefficient_mu 1.663
_exptl_absorpt_correction_type multi-scan
_exptl_absorpt_process_details sadabs
_exptl_crystal_colour GREEN
_exptl_crystal_density_diffrn 1.574
_exptl_crystal_description STRIP
_exptl_crystal_F_000 636
_exptl_crystal_size_max 0.370
_exptl_crystal_size_mid 0.200
_exptl_crystal_size_min 0.180
_exptl_transmission_factor_max 0.7458
_exptl_transmission_factor_min 0.6009
_refine_diff_density_max 1.033
_refine_diff_density_min -1.854
_refine_diff_density_rms 0.524
_refine_ls_extinction_method none
_refine_ls_goodness_of_fit_ref 1.086
_refine_ls_hydrogen_treatment constr
_refine_ls_matrix_type full
_refine_ls_number_parameters 173
_refine_ls_number_reflns 2383
_refine_ls_number_restraints 6
_refine_ls_restrained_S_all 1.091
_refine_ls_R_factor_all 0.0896
_refine_ls_R_factor_gt 0.0499
_refine_ls_shift/su_max 0.000
_refine_ls_shift/su_mean 0.000
_refine_ls_structure_factor_coef Fsqd
_refine_ls_weighting_details 'w=1/[\s^2^(Fo^2^)+(0.1154P)^2^] where P=(Fo^2^+2Fc^2^)/3'
_refine_ls_weighting_scheme calc
_refine_ls_wR_factor_gt 0.1451
_refine_ls_wR_factor_ref 0.1973
_reflns_Friedel_coverage 0.000
_reflns_number_gt 1555
_reflns_number_total 2383
_reflns_threshold_expression 'I > 2\s(I)'
_cod_data_source_file c9dt02031d2.cif
_cod_data_source_block 1
_cod_depositor_comments 'Adding full bibliography for 7700345--7700347.cif.'
_cod_original_cell_volume 1324.3(8)
_cod_database_code 7700347
_shelx_shelxl_version_number 2018/1
_shelx_space_group_comment
; 
The symmetry employed for this shelxl refinement is uniquely defined 
by the following loop, which should always be used as a source of 
symmetry information in preference to the above space-group names. 
They are only intended as comments. 
;
_shelx_estimated_absorpt_t_min 0.578
_shelx_estimated_absorpt_t_max 0.754

loop_
_space_group_symop_operation_xyz
'x, y, z'
'-x+1/2, y+1/2, -z+1/2'
'-x, -y, -z'
'x-1/2, -y-1/2, z-1/2'

loop_
_atom_site_label
_atom_site_type_symbol
_atom_site_fract_x
_atom_site_fract_y
_atom_site_fract_z
_atom_site_U_iso_or_equiv
_atom_site_adp_type
_atom_site_occupancy
_atom_site_site_symmetry_order
_atom_site_calc_flag
_atom_site_refinement_flags_posn
_atom_site_refinement_flags_adp
Cu1 Cu 0.25498(8) 0.68734(12) 0.24867(2) 0.0250(3) Uani 1 1 d . .
O1 O 0.4019(6) 0.7597(7) 0.30594(15) 0.0349(11) Uani 1 1 d . .
C1 C 0.4292(7) 0.9366(10) 0.3257(2) 0.0275(13) Uani 1 1 d . .
C2 C 0.5269(7) 0.9336(10) 0.3731(2) 0.0274(13) Uani 1 1 d . .
C5 C 0.7048(9) 0.9290(13) 0.4619(2) 0.0432(18) Uani 1 1 d . .
C3 C 0.6135(9) 0.7514(11) 0.3892(2) 0.0410(17) Uani 1 1 d . .
H3 H 0.610164 0.629168 0.370292 0.049 Uiso 1 1 calc R U
C6 C 0.6162(8) 1.1116(12) 0.4468(2) 0.0409(17) Uani 1 1 d . .
H6 H 0.614287 1.230295 0.466810 0.049 Uiso 1 1 calc R U
C7 C 0.5339(9) 1.1155(11) 0.4033(2) 0.0370(16) Uani 1 1 d . .
H7 H 0.480035 1.240125 0.392656 0.044 Uiso 1 1 calc R U
C4 C 0.7047(10) 0.7525(14) 0.4333(3) 0.055(2) Uani 1 1 d . .
H4 H 0.766189 0.632319 0.443507 0.066 Uiso 1 1 calc R U
N5 N 0.8088(9) 1.0809(16) 0.5319(3) 0.071(2) Uani 1 1 d . .
N4 N 0.8048(9) 0.9141(14) 0.5072(2) 0.066(2) Uani 1 1 d . .
N6 N 0.8256(12) 1.2168(18) 0.5570(3) 0.105(3) Uani 1 1 d . .
N1 N 0.4030(6) 0.4312(7) 0.23831(19) 0.0290(12) Uani 1 1 d . .
N2 N 0.5574(7) 0.4297(8) 0.2532(2) 0.0481(16) Uani 1 1 d . .
N3 N 0.6993(9) 0.4267(12) 0.2642(4) 0.082(3) Uani 1 1 d . U
O3 O 0.4330(5) 0.9359(7) 0.20484(16) 0.0360(11) Uani 1 1 d . .
H7A H 0.509492 1.022099 0.222853 0.043 Uiso 1 1 calc R U
C8 C 0.4291(10) 0.9600(12) 0.1531(3) 0.0503(19) Uani 1 1 d . .
H8A H 0.494010 1.086668 0.144847 0.060 Uiso 1 1 calc R U
H8B H 0.308494 0.979564 0.141789 0.060 Uiso 1 1 calc R U
C9 C 0.5030(12) 0.7801(17) 0.1281(3) 0.079(3) Uani 1 1 d . .
H9A H 0.618503 0.751129 0.141227 0.119 Uiso 1 1 calc R U
H9B H 0.509816 0.812000 0.094113 0.119 Uiso 1 1 calc R U
H9C H 0.429596 0.658109 0.132233 0.119 Uiso 1 1 calc R U
O2 O 0.1166(6) 0.6163(7) 0.19012(16) 0.0345(11) Uani 1 1 d . .

loop_
_atom_site_aniso_label
_atom_site_aniso_U_11
_atom_site_aniso_U_22
_atom_site_aniso_U_33
_atom_site_aniso_U_23
_atom_site_aniso_U_13
_atom_site_aniso_U_12
Cu1 0.0224(4) 0.0172(4) 0.0347(5) -0.0013(3) -0.0119(3) 0.0021(3)
O1 0.036(2) 0.025(2) 0.042(2) -0.004(2) -0.0212(19) 0.004(2)
C1 0.018(3) 0.035(4) 0.030(3) 0.001(3) -0.004(2) -0.001(3)
C2 0.022(3) 0.030(3) 0.029(3) 0.000(3) -0.010(2) -0.003(3)
C5 0.035(4) 0.063(5) 0.030(3) 0.004(4) -0.018(3) -0.009(4)
C3 0.045(4) 0.031(4) 0.046(4) -0.005(3) -0.026(3) -0.001(3)
C6 0.039(4) 0.050(4) 0.033(4) -0.014(3) -0.005(3) -0.009(3)
C7 0.042(4) 0.030(4) 0.038(4) -0.002(3) -0.008(3) -0.003(3)
C4 0.054(5) 0.059(5) 0.050(4) 0.015(4) -0.013(4) 0.012(4)
N5 0.050(4) 0.121(8) 0.041(4) -0.007(5) -0.009(3) -0.002(5)
N4 0.051(4) 0.110(7) 0.036(4) 0.003(4) -0.021(3) -0.007(4)
N6 0.091(6) 0.162(10) 0.061(5) -0.041(6) -0.025(5) -0.007(7)
N1 0.022(3) 0.019(3) 0.046(3) 0.003(2) -0.011(2) 0.000(2)
N2 0.033(3) 0.022(3) 0.088(5) -0.001(3) -0.001(3) 0.001(3)
N3 0.022(3) 0.061(5) 0.162(8) -0.007(5) -0.039(4) 0.002(3)
O3 0.028(2) 0.037(3) 0.043(3) 0.001(2) 0.0003(19) -0.005(2)
C8 0.053(4) 0.049(5) 0.049(4) 0.008(4) 0.000(4) 0.000(4)
C9 0.079(6) 0.106(8) 0.054(5) -0.028(5) 0.014(4) -0.001(6)
O2 0.040(2) 0.022(2) 0.040(2) -0.0029(19) -0.0184(19) 0.005(2)

loop_
_atom_type_symbol
_atom_type_description
_atom_type_scat_dispersion_real
_atom_type_scat_dispersion_imag
_atom_type_scat_source
C C 0.0033 0.0016 'International Tables Vol C Tables 4.2.6.8 and 6.1.1.4'
H H 0.0000 0.0000 'International Tables Vol C Tables 4.2.6.8 and 6.1.1.4'
N N 0.0061 0.0033 'International Tables Vol C Tables 4.2.6.8 and 6.1.1.4'
O O 0.0106 0.0060 'International Tables Vol C Tables 4.2.6.8 and 6.1.1.4'
Cu Cu 0.3201 1.2651 'International Tables Vol C Tables 4.2.6.8 and 6.1.1.4'

loop_
_geom_angle_atom_site_label_1
_geom_angle_atom_site_label_2
_geom_angle_atom_site_label_3
_geom_angle
_geom_angle_site_symmetry_1
_geom_angle_site_symmetry_3
O2 Cu1 O1 177.78(19) . .
O2 Cu1 N1 90.65(19) . 2
O1 Cu1 N1 90.54(19) . 2
O2 Cu1 N1 89.42(19) . .
O1 Cu1 N1 89.51(19) . .
N1 Cu1 N1 176.20(16) 2 .
O2 Cu1 O3 91.87(18) . .
O1 Cu1 O3 86.34(17) . .
N1 Cu1 O3 86.63(18) 2 .
N1 Cu1 O3 97.16(17) . .
C1 O1 Cu1 129.7(4) . .
O1 C1 O2 127.4(5) . 2
O1 C1 C2 116.3(5) . .
O2 C1 C2 116.3(6) 2 .
C3 C2 C7 118.2(5) . .
C3 C2 C1 120.8(6) . .
C7 C2 C1 121.0(6) . .
C4 C5 C6 120.6(6) . .
C4 C5 N4 116.0(7) . .
C6 C5 N4 123.5(7) . .
C4 C3 C2 119.8(7) . .
C4 C3 H3 120.1 . .
C2 C3 H3 120.1 . .
C7 C6 C5 119.6(7) . .
C7 C6 H6 120.2 . .
C5 C6 H6 120.2 . .
C6 C7 C2 121.4(6) . .
C6 C7 H7 119.3 . .
C2 C7 H7 119.3 . .
C5 C4 C3 120.3(7) . .
C5 C4 H4 119.8 . .
C3 C4 H4 119.8 . .
N6 N5 N4 172.2(10) . .
N5 N4 C5 114.8(8) . .
N2 N1 Cu1 120.7(4) . 2_545
N2 N1 Cu1 119.7(4) . .
Cu1 N1 Cu1 104.5(2) 2_545 .
N3 N2 N1 176.4(9) . .
C8 O3 Cu1 124.8(4) . .
C8 O3 H7A 117.6 . .
Cu1 O3 H7A 117.6 . .
O3 C8 C9 113.2(7) . .
O3 C8 H8A 108.9 . .
C9 C8 H8A 108.9 . .
O3 C8 H8B 108.9 . .
C9 C8 H8B 108.9 . .
H8A C8 H8B 107.7 . .
C8 C9 H9A 109.5 . .
C8 C9 H9B 109.5 . .
H9A C9 H9B 109.5 . .
C8 C9 H9C 109.5 . .
H9A C9 H9C 109.5 . .
H9B C9 H9C 109.5 . .
C1 O2 Cu1 129.0(4) 2_545 .

loop_
_geom_bond_atom_site_label_1
_geom_bond_atom_site_label_2
_geom_bond_distance
_geom_bond_site_symmetry_2
Cu1 O2 1.954(4) .
Cu1 O1 1.962(4) .
Cu1 N1 1.992(5) 2
Cu1 N1 1.995(5) .
Cu1 O3 2.419(4) .
O1 C1 1.257(7) .
C1 O2 1.259(7) 2
C1 C2 1.485(8) .
C2 C3 1.391(9) .
C2 C7 1.417(8) .
C5 C4 1.364(10) .
C5 C6 1.393(10) .
C5 N4 1.446(8) .
C3 C4 1.383(9) .
C3 H3 0.9300 .
C6 C7 1.337(9) .
C6 H6 0.9300 .
C7 H7 0.9300 .
C4 H4 0.9300 .
N5 N6 1.106(11) .
N5 N4 1.253(11) .
N1 N2 1.234(7) .
N2 N3 1.115(7) .
O3 C8 1.434(8) .
O3 H7A 0.9300 .
C8 C9 1.450(11) .
C8 H8A 0.9700 .
C8 H8B 0.9700 .
C9 H9A 0.9600 .
C9 H9B 0.9600 .
C9 H9C 0.9600 .

loop_
_geom_hbond_atom_site_label_D
_geom_hbond_atom_site_label_H
_geom_hbond_atom_site_label_A
_geom_hbond_distance_DH
_geom_hbond_distance_HA
_geom_hbond_distance_DA
_geom_hbond_angle_DHA
_geom_hbond_site_symmetry_A
_geom_hbond_publ_flag
O3 H7A N3 0.93 2.32 2.906(7) 120.9 2_655 yes

loop_
_geom_torsion_atom_site_label_1
_geom_torsion_atom_site_label_2
_geom_torsion_atom_site_label_3
_geom_torsion_atom_site_label_4
_geom_torsion
_geom_torsion_site_symmetry_1
_geom_torsion_site_symmetry_4
Cu1 O1 C1 O2 -9.0(9) . 2
Cu1 O1 C1 C2 171.2(4) . .
O1 C1 C2 C3 12.9(9) . .
O2 C1 C2 C3 -167.0(6) 2 .
O1 C1 C2 C7 -166.8(6) . .
O2 C1 C2 C7 13.3(8) 2 .
C7 C2 C3 C4 -0.7(10) . .
C1 C2 C3 C4 179.6(6) . .
C4 C5 C6 C7 -1.6(10) . .
N4 C5 C6 C7 176.7(6) . .
C5 C6 C7 C2 3.3(10) . .
C3 C2 C7 C6 -2.2(9) . .
C1 C2 C7 C6 177.5(6) . .
C6 C5 C4 C3 -1.3(11) . .
N4 C5 C4 C3 -179.6(7) . .
C2 C3 C4 C5 2.4(12) . .
C4 C5 N4 N5 177.2(7) . .
C6 C5 N4 N5 -1.1(11) . .
Cu1 O3 C8 C9 -69.7(8) . .
